data_7113775
loop_
_publ_author_name
'Ferlay, Sylvie'
'Holakovsky, Roman'
'Hosseini, Mir Wais'
'Planeix, Jean-Marc'
'Kyritsakas, Nathalie'

_publ_section_title
;
 Charge assisted chiral hybrid H-bonded molecular networks
;
_journal_coden_ASTM CHCOFS
_journal_issue 11
_journal_name_full
;
 Chemical Communications (Cambridge, United Kingdom)
;
_journal_page_first 1224
_journal_page_last 1225
_journal_paper_doi 10.1039/b301467n
_journal_year 2003
_chemical_formula_moiety 'C25 H28 Fe N10 O'
_chemical_formula_sum 'C25 H28 Fe N10 O'
_chemical_formula_weight 540.42
_space_group_IT_number 4
_symmetry_cell_setting monoclinic
_symmetry_space_group_name_Hall 'P 2yb'
_symmetry_space_group_name_H-M 'P 1 21 1'
_cell_angle_alpha 90
_cell_angle_beta 97.038(5)
_cell_angle_gamma 90
_cell_formula_units_Z 4
_cell_length_a 6.8450(2)
_cell_length_b 18.2841(4)
_cell_length_c 21.2222(6)
_cell_measurement_reflns_used 13831
_cell_measurement_temperature 173
_cell_measurement_theta_max 30.0
_cell_measurement_theta_min 1.4
_cell_volume 2636.04(12)
_computing_publication_material CIFGEN_IN_OpenMoleN_(_1997)
_computing_structure_refinement LSFM_OpenMoleN_(_1997)
_computing_structure_solution Direct_methods_(SIR,_Burla_et_al.,_1989)
_diffrn_ambient_temperature 173
_diffrn_measurement_details
;
13831 reflections were collected using program Collect
("Collect" Data collection software, Nonius B.V., 1998)
The conditions were as follow : crystal to detector distance =  36. mm.
Scan angle =  1.6 deg 1 scans of   60 sec per frame.
Data collection was divided into  2 set(s)
with the following starting angles and number of frames :

Set 1 Theta =    8.80 Omega =    0.00 Kappa =    0.00  121 frames
Set 2 Theta =   -8.50 Kappa =  -80.50 Phi   =    0.00   48 frames
Friedel pairs were averaged. Internal R = 0.04
;
_diffrn_measurement_device_type KappaCCD
_diffrn_measurement_method '\p scans'
_diffrn_radiation_monochromator graphite
_diffrn_radiation_type Mo-K\a
_diffrn_radiation_wavelength 0.71073
_diffrn_reflns_av_R_equivalents 0.040
_diffrn_reflns_av_sigmaI/netI 0.333
_diffrn_reflns_limit_h_max 9
_diffrn_reflns_limit_h_min -9
_diffrn_reflns_limit_k_max 25
_diffrn_reflns_limit_k_min -23
_diffrn_reflns_limit_l_max 29
_diffrn_reflns_limit_l_min -29
_diffrn_reflns_number 13831
_diffrn_reflns_theta_max 30.03
_diffrn_reflns_theta_min 2.5
_diffrn_source xray_tube
_diffrn_standards_decay_% 0
_exptl_absorpt_coefficient_mu 0.611
_exptl_absorpt_correction_T_max 0.952
_exptl_absorpt_correction_T_min 0.928
_exptl_absorpt_correction_type refdelf_(Walker_&_Stuart,_1983)
_exptl_crystal_colour brown
_exptl_crystal_density_diffrn 1.36
_exptl_crystal_density_method none
_exptl_crystal_description prism
_exptl_crystal_F_000 1128
_exptl_crystal_size_max 0.12
_exptl_crystal_size_mid 0.10
_exptl_crystal_size_min 0.08
_refine_diff_density_max 0.213
_refine_diff_density_min -0.132
_refine_ls_abs_structure_details 'Flack H D  (1983), Acta Cryst. A39, 876-881'
_refine_ls_abs_structure_Flack 0.01(3)
_refine_ls_extinction_method none
_refine_ls_goodness_of_fit_all 4.001
_refine_ls_goodness_of_fit_ref 1.089
_refine_ls_hydrogen_treatment noref
_refine_ls_matrix_type full
_refine_ls_number_constraints 0
_refine_ls_number_parameters 666
_refine_ls_number_reflns 3276
_refine_ls_number_restraints 1
_refine_ls_R_factor_all 0.122
_refine_ls_R_factor_gt 0.035
_refine_ls_shift/esd_mean 0.000
_refine_ls_shift/su_max 0.002
_refine_ls_structure_factor_coef F
_refine_ls_weighting_scheme sigma
_refine_ls_wR_factor_all 0.125
_refine_ls_wR_factor_ref 0.037
_reflns_number_gt 3276
_reflns_number_total 7921
_reflns_threshold_expression >3.0\s(I)
_cod_duplicate_entry 7103667
_cod_data_source_file b301467n.txt
_cod_data_source_block st1148
_cod_original_cell_volume 2636.0(1)
_cod_original_sg_symbol_Hall ' P 2yb'
_cod_database_code 7113775

loop_
_symmetry_equiv_pos_as_xyz
x,y,z
-x,1/2+y,-z

loop_
_atom_site_label
_atom_site_fract_x
_atom_site_fract_y
_atom_site_fract_z
_atom_site_U_iso_or_equiv
_atom_site_adp_type
_atom_site_calc_flag
_atom_site_calc_attached_atom
_atom_site_type_symbol
FE1 0.04686(8) 0.53249(4) 0.88288(3) 0.0348(3) Uani ? ? Fe
N1 -0.0837(5) 0.5251(2) 0.9435(2) 0.051(2) Uani ? ? N
O1 -0.1750(6) 0.5204(3) 0.9843(2) 0.107(3) Uani ? ? O
C1 0.2331(6) 0.6027(3) 0.9222(2) 0.043(3) Uani ? ? C
N2 0.3389(6) 0.6466(3) 0.9457(2) 0.072(3) Uani ? ? N
C2 -0.1112(6) 0.6151(3) 0.8475(2) 0.042(3) Uani ? ? C
N3 -0.2031(5) 0.6660(2) 0.8291(2) 0.046(2) Uani ? ? N
C3 0.1926(5) 0.5385(3) 0.8104(2) 0.036(2) Uani ? ? C
N4 0.2780(5) 0.5412(2) 0.7668(2) 0.050(2) Uani ? ? N
C4 -0.1169(6) 0.4648(2) 0.8299(2) 0.038(3) Uani ? ? C
N5 -0.2130(5) 0.4259(2) 0.7970(2) 0.051(2) Uani ? ? N
C5 0.2330(6) 0.4565(3) 0.9116(2) 0.041(3) Uani ? ? C
N6 0.3460(5) 0.4121(2) 0.9269(2) 0.052(3) Uani ? ? N
FE2 0.43903(8) 1.0318 0.62142(3) 0.0349(3) Uani ? ? Fe
N7 0.5771(5) 1.0486(2) 0.5646(2) 0.056(2) Uani ? ? N
O2 0.6762(6) 1.0630(3) 0.5270(2) 0.119(3) Uani ? ? O
C6 0.2501(6) 0.9684(3) 0.5729(2) 0.044(3) Uani ? ? C
N8 0.1384(6) 0.9299(3) 0.5447(2) 0.072(3) Uani ? ? N
C7 0.5838(6) 0.9443(2) 0.6509(2) 0.033(3) Uani ? ? C
N9 0.6586(5) 0.8903(2) 0.6631(2) 0.046(2) Uani ? ? N
C8 0.2835(6) 1.0180(2) 0.6904(2) 0.038(3) Uani ? ? C
N10 0.1907(5) 1.0115(2) 0.7315(2) 0.052(2) Uani ? ? N
C9 0.6020(6) 1.0928(2) 0.6826(2) 0.041(3) Uani ? ? C
N11 0.6932(5) 1.1294(2) 0.7186(2) 0.055(3) Uani ? ? N
C10 0.2575(6) 1.1120(2) 0.5985(2) 0.041(3) Uani ? ? C
N12 0.1476(6) 1.1590(2) 0.5841(2) 0.061(3) Uani ? ? N
C11 0.5174(6) 0.6981(3) 0.6904(2) 0.037(3) Uani ? ? C
N13 0.6398(5) 0.7288(2) 0.6561(2) 0.046(2) Uani ? ? N
C12 0.7939(6) 0.6729(3) 0.6470(2) 0.039(3) Uani ? ? C
C13 0.6800(6) 0.6044(2) 0.6523(2) 0.038(3) Uani ? ? C
N14 0.5434(5) 0.6268(2) 0.6958(2) 0.037(2) Uani ? ? N
C14 0.8980(7) 0.6723(3) 0.5886(3) 0.055(3) Uani ? ? C
C15 1.0349(7) 0.6066(3) 0.5958(3) 0.067(4) Uani ? ? C
C16 0.9332(7) 0.5351(3) 0.6102(3) 0.070(3) Uani ? ? C
C17 0.8117(6) 0.5398(3) 0.6659(3) 0.052(3) Uani ? ? C
C18 0.3632(6) 0.7395(2) 0.7178(2) 0.038(3) Uani ? ? C
C19 0.3153(6) 0.7206(2) 0.7767(2) 0.038(3) Uani ? ? C
C20 0.1665(6) 0.7580(2) 0.8029(2) 0.038(3) Uani ? ? C
C21 0.0689(6) 0.8145(2) 0.7675(2) 0.035(3) Uani ? ? C
C22 0.1165(6) 0.8335(2) 0.7088(2) 0.035(3) Uani ? ? C
C23 0.2654(6) 0.7961(2) 0.6835(2) 0.045(3) Uani ? ? C
C24 -0.0791(6) 0.8570(2) 0.7966(2) 0.037(3) Uani ? ? C
N15 -0.2191(5) 0.8274(2) 0.8262(2) 0.042(2) Uani ? ? N
C25 -0.3059(6) 0.8857(2) 0.8616(2) 0.034(3) Uani ? ? C
C26 -0.2646(6) 0.9512(2) 0.8237(2) 0.038(3) Uani ? ? C
N16 -0.0798(5) 0.9279(2) 0.7996(2) 0.042(2) Uani ? ? N
C27 -0.5192(7) 0.8846(3) 0.8739(3) 0.051(3) Uani ? ? C
C28 -0.5531(7) 0.9551(3) 0.9103(3) 0.062(3) Uani ? ? C
C29 -0.4807(7) 1.0255(3) 0.8816(3) 0.063(3) Uani ? ? C
C30 -0.2698(7) 1.0193(2) 0.8641(2) 0.050(3) Uani ? ? C
C31 -0.1179(6) 1.2930(2) 0.6723(2) 0.036(3) Uani ? ? C
N17 -0.1461(5) 1.2605(2) 0.6181(2) 0.041(2) Uani ? ? N
C32 -0.3464(6) 1.2773(3) 0.5888(2) 0.043(3) Uani ? ? C
C33 -0.3700(6) 1.3501(2) 0.6202(2) 0.041(3) Uani ? ? C
N18 -0.2580(5) 1.3398(2) 0.6820(2) 0.040(2) Uani ? ? N
C34 -0.3916(7) 1.2830(3) 0.5174(3) 0.061(4) Uani ? ? C
C35 -0.6098(8) 1.3097(3) 0.5049(3) 0.070(4) Uani ? ? C
C36 -0.6522(8) 1.3782(3) 0.5401(3) 0.070(4) Uani ? ? C
C37 -0.5846(7) 1.3730(3) 0.6126(3) 0.060(4) Uani ? ? C
C38 0.0628(6) 1.2836(3) 0.7194(2) 0.036(3) Uani ? ? C
C39 0.1410(6) 1.2146(2) 0.7332(2) 0.040(3) Uani ? ? C
C40 0.3137(6) 1.2086(2) 0.7741(2) 0.038(3) Uani ? ? C
C41 0.4088(6) 1.2703(2) 0.8003(2) 0.031(2) Uani ? ? C
C42 0.3311(6) 1.3400(2) 0.7863(2) 0.037(3) Uani ? ? C
C43 0.1593(6) 1.3461(2) 0.7459(2) 0.040(3) Uani ? ? C
C44 0.5852(6) 1.2627(2) 0.8446(2) 0.034(3) Uani ? ? C
N19 0.7255(5) 1.2141(2) 0.8382(2) 0.040(2) Uani ? ? N
C45 0.9003(6) 1.2310(3) 0.8858(2) 0.035(3) Uani ? ? C
C46 0.7989(6) 1.2682(3) 0.9362(2) 0.041(3) Uani ? ? C
N20 0.6279(5) 1.3026(2) 0.8969(2) 0.039(2) Uani ? ? N
C47 1.0391(6) 1.1730(3) 0.9138(2) 0.048(3) Uani ? ? C
C48 1.1908(6) 1.2123(3) 0.9591(2) 0.049(3) Uani ? ? C
C49 1.1010(7) 1.2583(3) 1.0075(3) 0.058(3) Uani ? ? C
C50 0.9420(6) 1.3115(3) 0.9797(2) 0.049(3) Uani ? ? C
H1 0.6328 0.7773 0.6400 0.0595 Uiso calc N13 H
H2 0.4830 0.5955 0.7234 0.0484 Uiso calc N14 H
H3 0.9062 0.6824 0.6769 0.0520 Uiso calc C12 H
H4 0.6062 0.5852 0.6151 0.0486 Uiso calc C13 H
H5 0.9713 0.7161 0.5860 0.0709 Uiso calc C14 H
H6 0.8057 0.6674 0.5516 0.0709 Uiso calc C14 H
H7 1.1363 0.6162 0.6295 0.0884 Uiso calc C15 H
H8 1.0910 0.6006 0.5573 0.0884 Uiso calc C15 H
H9 1.0315 0.4987 0.6197 0.0903 Uiso calc C16 H
H10 0.8481 0.5212 0.5734 0.0903 Uiso calc C16 H
H11 0.7361 0.4966 0.6685 0.0673 Uiso calc C17 H
H12 0.8952 0.5466 0.7046 0.0673 Uiso calc C17 H
H13 0.3837 0.6819 0.7997 0.0526 Uiso calc C19 H
H14 0.1326 0.7454 0.8436 0.0493 Uiso calc C20 H
H15 0.0479 0.8719 0.6855 0.0471 Uiso calc C22 H
H16 0.3002 0.8092 0.6431 0.0575 Uiso calc C23 H
H17 -0.2567 0.7774 0.8249 0.0546 Uiso calc N15 H
H18 0.0205 0.9595 0.7883 0.0567 Uiso calc N16 H
H19 -0.2496 0.8821 0.9047 0.0449 Uiso calc C25 H
H20 -0.3561 0.9655 0.7886 0.0490 Uiso calc C26 H
H21 -0.5438 0.8430 0.8986 0.0660 Uiso calc C27 H
H22 -0.6035 0.8834 0.8349 0.0660 Uiso calc C27 H
H23 -0.4868 0.9503 0.9521 0.0804 Uiso calc C28 H
H24 -0.6905 0.9599 0.9121 0.0804 Uiso calc C28 H
H25 -0.4843 1.0639 0.9116 0.0817 Uiso calc C29 H
H26 -0.5666 1.0368 0.8443 0.0817 Uiso calc C29 H
H27 -0.2385 1.0612 0.8408 0.0689 Uiso calc C30 H
H28 -0.1786 1.0150 0.9015 0.0689 Uiso calc C30 H
H29 -0.0533 1.2308 0.6001 0.0548 Uiso calc N17 H
H30 -0.2804 1.3620 0.7209 0.0551 Uiso calc N18 H
H31 -0.4339 1.2384 0.5949 0.0575 Uiso calc C32 H
H32 -0.3188 1.3927 0.6025 0.0542 Uiso calc C33 H
H33 -0.3778 1.2366 0.4982 0.0809 Uiso calc C34 H
H34 -0.3062 1.3172 0.5011 0.0809 Uiso calc C34 H
H35 -0.6922 1.2719 0.5172 0.0972 Uiso calc C35 H
H36 -0.6403 1.3189 0.4607 0.0972 Uiso calc C35 H
H37 -0.7900 1.3869 0.5338 0.0932 Uiso calc C36 H
H38 -0.5855 1.4179 0.5233 0.0932 Uiso calc C36 H
H39 -0.5982 1.4191 0.6322 0.0813 Uiso calc C37 H
H40 -0.6611 1.3376 0.6314 0.0813 Uiso calc C37 H
H41 0.0771 1.1722 0.7148 0.0524 Uiso calc C39 H
H42 0.3678 1.1616 0.7843 0.0503 Uiso calc C40 H
H43 0.3960 1.3823 0.8045 0.0493 Uiso calc C42 H
H44 0.1053 1.3931 0.7357 0.0518 Uiso calc C43 H
H45 0.7166 1.1751 0.8085 0.0527 Uiso calc N19 H
H46 0.5611 1.3457 0.9074 0.0506 Uiso calc N20 H
H47 0.9937 1.2570 0.8648 0.0486 Uiso calc C45 H
H48 0.7485 1.2397 0.9680 0.0545 Uiso calc C46 H
H49 1.1000 1.1494 0.8815 0.0639 Uiso calc C47 H
H50 0.9710 1.1379 0.9359 0.0639 Uiso calc C47 H
H51 1.2654 1.2433 0.9353 0.0666 Uiso calc C48 H
H52 1.2751 1.1769 0.9810 0.0666 Uiso calc C48 H
H53 1.2035 1.2858 1.0307 0.0780 Uiso calc C49 H
H54 1.0447 1.2262 1.0356 0.0780 Uiso calc C49 H
H55 0.8781 1.3326 1.0126 0.0667 Uiso calc C50 H
H56 0.9981 1.3491 0.9568 0.0667 Uiso calc C50 H

loop_
_atom_site_aniso_label
_atom_site_aniso_U_11
_atom_site_aniso_U_22
_atom_site_aniso_U_33
_atom_site_aniso_U_12
_atom_site_aniso_U_13
_atom_site_aniso_U_23
_atom_site_aniso_type_symbol
FE1 0.0360(3) 0.0350(3) 0.0335(4) 0.0003(4) 0.0035(3) -0.0013(4) Fe
N1 0.070(2) 0.046(2) 0.042(3) 0.006(2) 0.011(2) -0.006(3) N
O1 0.137(3) 0.115(3) 0.078(3) -0.025(3) 0.068(2) -0.015(3) O
C1 0.035(3) 0.051(3) 0.046(3) 0.005(2) -0.005(3) -0.015(3) C
N2 0.058(3) 0.089(3) 0.071(4) -0.007(3) 0.009(3) -0.030(3) N
C2 0.039(3) 0.047(3) 0.041(3) -0.007(2) 0.007(3) -0.004(3) C
N3 0.037(2) 0.040(2) 0.066(3) 0.002(2) 0.007(2) 0.000(2) N
C3 0.029(2) 0.043(2) 0.036(3) 0.003(3) -0.001(2) -0.006(3) C
N4 0.046(2) 0.050(2) 0.054(3) -0.006(2) 0.011(2) 0.004(3) N
C4 0.032(2) 0.044(2) 0.039(3) 0.002(2) 0.011(2) -0.001(3) C
N5 0.041(2) 0.059(2) 0.055(3) -0.012(2) 0.008(2) -0.008(3) N
C5 0.043(3) 0.043(2) 0.035(3) -0.002(2) 0.005(3) -0.004(3) C
N6 0.060(3) 0.048(2) 0.050(3) 0.019(2) 0.000(2) -0.003(3) N
FE2 0.0385(3) 0.0329(3) 0.0335(4) 0.0009(4) 0.0059(3) -0.0001(4) Fe
N7 0.060(2) 0.062(3) 0.047(3) -0.009(2) 0.028(2) 0.007(2) N
O2 0.148(3) 0.117(3) 0.096(3) -0.032(3) 0.080(2) -0.003(3) O
C6 0.039(3) 0.051(3) 0.044(4) 0.004(2) 0.003(3) -0.001(3) C
N8 0.058(3) 0.079(3) 0.081(4) -0.003(3) -0.015(3) -0.027(3) N
C7 0.024(2) 0.035(2) 0.043(3) 0.002(2) 0.004(2) 0.000(3) C
N9 0.036(2) 0.052(2) 0.052(3) 0.003(2) -0.001(2) -0.001(2) N
C8 0.034(2) 0.036(3) 0.045(3) -0.006(2) 0.005(2) 0.009(2) C
N10 0.052(2) 0.047(2) 0.057(3) -0.006(2) 0.018(2) 0.011(2) N
C9 0.038(2) 0.038(2) 0.047(3) -0.006(2) 0.011(2) -0.002(3) C
N11 0.049(2) 0.064(2) 0.054(3) -0.008(2) 0.011(2) -0.015(3) N
C10 0.051(3) 0.043(2) 0.030(3) 0.010(2) 0.012(2) 0.002(3) C
N12 0.078(3) 0.058(2) 0.050(3) 0.025(2) 0.009(2) 0.001(3) N
C11 0.029(2) 0.045(2) 0.039(3) 0.005(2) 0.011(2) 0.000(3) C
N13 0.050(2) 0.034(2) 0.058(3) 0.017(2) 0.024(2) 0.008(2) N
C12 0.026(2) 0.049(3) 0.046(3) 0.007(2) 0.007(2) -0.006(3) C
C13 0.035(2) 0.040(2) 0.039(3) 0.002(2) 0.012(2) -0.005(3) C
N14 0.036(2) 0.032(2) 0.045(3) 0.002(2) 0.009(2) 0.003(2) N
C14 0.049(3) 0.068(3) 0.049(4) 0.006(3) 0.016(3) -0.003(3) C
C15 0.050(3) 0.096(4) 0.062(4) 0.021(3) 0.021(3) -0.022(4) C
C16 0.074(3) 0.065(3) 0.071(4) 0.032(3) 0.015(3) -0.006(4) C
C17 0.049(3) 0.048(3) 0.059(3) 0.015(3) 0.013(3) 0.000(4) C
C18 0.029(2) 0.040(2) 0.047(3) -0.005(2) 0.008(2) -0.006(3) C
C19 0.029(2) 0.033(2) 0.060(4) -0.000(2) 0.007(2) 0.003(3) C
C20 0.034(2) 0.036(2) 0.046(3) -0.003(2) 0.014(2) -0.001(3) C
C21 0.030(2) 0.027(2) 0.054(3) -0.001(2) 0.014(2) -0.006(3) C
C22 0.023(2) 0.041(2) 0.045(3) 0.002(2) 0.007(2) 0.004(3) C
C23 0.042(3) 0.041(3) 0.054(3) 0.001(2) 0.018(2) 0.003(3) C
C24 0.029(2) 0.039(2) 0.044(3) -0.000(2) 0.010(2) -0.000(3) C
N15 0.035(2) 0.037(2) 0.056(3) 0.002(2) 0.014(2) -0.002(2) N
C25 0.041(3) 0.031(2) 0.032(3) 0.004(2) 0.005(2) 0.006(2) C
C26 0.039(2) 0.038(2) 0.037(3) 0.010(2) 0.007(2) 0.002(3) C
N16 0.030(2) 0.041(2) 0.064(3) -0.004(2) 0.017(2) 0.002(2) N
C27 0.039(3) 0.062(3) 0.053(4) 0.008(3) 0.013(3) 0.000(3) C
C28 0.061(3) 0.074(3) 0.053(4) 0.026(3) 0.018(3) -0.004(3) C
C29 0.070(3) 0.060(3) 0.058(4) 0.021(3) 0.006(3) -0.016(3) C
C30 0.074(3) 0.032(3) 0.054(4) 0.010(2) 0.010(3) -0.003(3) C
C31 0.031(2) 0.037(2) 0.041(3) 0.002(2) -0.004(2) 0.004(3) C
N17 0.032(2) 0.047(2) 0.044(3) 0.009(2) -0.006(2) -0.003(2) N
C32 0.046(3) 0.041(2) 0.041(3) -0.004(2) -0.011(3) -0.002(3) C
C33 0.038(3) 0.038(2) 0.046(3) -0.001(2) -0.008(3) -0.003(3) C
N18 0.028(2) 0.058(2) 0.039(3) 0.006(2) -0.006(2) -0.006(2) N
C34 0.078(4) 0.058(3) 0.049(4) 0.004(3) 0.002(3) 0.001(3) C
C35 0.089(4) 0.070(3) 0.055(4) 0.001(3) -0.033(4) 0.008(4) C
C36 0.063(3) 0.076(4) 0.070(5) 0.009(3) -0.013(4) 0.004(4) C
C37 0.048(3) 0.081(4) 0.056(4) 0.009(3) -0.004(3) 0.003(4) C
C38 0.032(2) 0.048(3) 0.031(3) 0.002(2) -0.001(2) -0.002(3) C
C39 0.035(2) 0.039(2) 0.045(3) 0.001(2) 0.001(2) -0.002(3) C
C40 0.033(2) 0.043(2) 0.037(3) 0.008(2) -0.006(2) 0.006(3) C
C41 0.024(2) 0.040(2) 0.030(3) 0.004(2) -0.000(2) 0.001(3) C
C42 0.032(2) 0.045(2) 0.035(3) -0.006(2) -0.006(2) -0.006(3) C
C43 0.041(3) 0.035(2) 0.044(3) -0.000(2) 0.006(3) 0.002(3) C
C44 0.031(2) 0.032(2) 0.040(3) -0.000(2) 0.007(2) 0.002(3) C
N19 0.038(2) 0.043(2) 0.039(3) 0.004(2) -0.005(2) -0.011(2) N
C45 0.025(2) 0.053(3) 0.032(3) -0.004(2) -0.003(2) -0.001(3) C
C46 0.039(3) 0.046(3) 0.038(3) -0.004(2) -0.006(3) 0.002(3) C
N20 0.039(2) 0.036(2) 0.041(3) 0.000(2) 0.003(2) -0.001(2) N
C47 0.041(3) 0.052(3) 0.051(4) 0.011(3) -0.010(3) -0.003(3) C
C48 0.041(3) 0.055(3) 0.053(4) 0.006(3) -0.015(3) 0.003(3) C
C49 0.054(3) 0.067(3) 0.054(4) -0.018(3) -0.017(3) -0.010(3) C
C50 0.045(3) 0.063(3) 0.042(4) 0.002(3) -0.009(3) -0.009(3) C

loop_
_atom_type_symbol
_atom_type_scat_dispersion_real
_atom_type_scat_dispersion_imag
_atom_type_scat_source
C 0.002 0.002 International_Tables_Vol_IV_Table_2.3.1
H 0.000 0.000 International_Tables_Vol_IV_Table_2.3.1
Fe 0.301 0.845 International_Tables_Vol_IV_Table_2.3.1
N 0.004 0.003 International_Tables_Vol_IV_Table_2.3.1
O 0.008 0.006 International_Tables_Vol_IV_Table_2.3.1

loop_
_geom_angle_atom_site_label_1
_geom_angle_atom_site_label_2
_geom_angle_atom_site_label_3
_geom_angle
N1 FE1 C1 96.3(3)
N1 FE1 C2 92.0(3)
N1 FE1 C3 177.8(3)
N1 FE1 C4 94.0(3)
N1 FE1 C5 95.4(3)
C1 FE1 C2 87.5(3)
C1 FE1 C3 85.9(3)
C1 FE1 C4 169.7(4)
C1 FE1 C5 88.1(2)
C2 FE1 C3 88.1(3)
C2 FE1 C4 91.0(3)
C2 FE1 C5 171.8(3)
C3 FE1 C4 83.9(3)
C3 FE1 C5 84.7(3)
C4 FE1 C5 92.1(3)
FE1 N1 O1 179.0(6)
FE1 C1 N2 177.4(7)
FE1 C2 N3 176.8(7)
FE1 C3 N4 179.0(7)
FE1 C4 N5 177.9(7)
FE1 C5 N6 177.7(7)
N7 FE2 C6 97.3(3)
N7 FE2 C7 94.2(3)
N7 FE2 C8 176.3(3)
N7 FE2 C9 92.7(3)
N7 FE2 C10 94.7(3)
C6 FE2 C7 87.7(3)
C6 FE2 C8 86.1(3)
C6 FE2 C9 169.9(3)
C6 FE2 C10 87.4(3)
C7 FE2 C8 87.5(3)
C7 FE2 C9 91.7(3)
C7 FE2 C10 170.3(3)
C8 FE2 C9 83.9(3)
C8 FE2 C10 83.9(3)
C9 FE2 C10 91.7(3)
FE2 N7 O2 176.7(7)
FE2 C6 N8 179.1(7)
FE2 C7 N9 173.5(7)
FE2 C8 N10 178.5(6)
FE2 C9 N11 178.3(6)
FE2 C10 N12 178.7(7)
N13 C11 N14 112.7(5)
N13 C11 C18 122.6(6)
N14 C11 C18 124.7(6)
C11 N13 C12 106.8(5)
C11 N13 N14 33.9(3)
C12 N13 N14 73.6(4)
N13 C12 C13 100.5(4)
N13 C12 C14 121.6(6)
C13 C12 C14 111.1(5)
C12 C13 N14 101.1(5)
C12 C13 C17 111.8(5)
N14 C13 C17 121.5(5)
C11 N14 N13 33.4(3)
C11 N14 C13 108.4(5)
N13 N14 C13 75.4(3)
C12 C14 C15 105.8(6)
C14 C15 C16 113.9(6)
C15 C16 C17 114.3(8)
C13 C17 C16 105.5(6)
C11 C18 C19 119.4(6)
C11 C18 C23 120.0(6)
C19 C18 C23 120.7(5)
C18 C19 C20 120.3(6)
C19 C20 C21 118.2(6)
C20 C21 C22 121.6(5)
C20 C21 C24 118.2(6)
C22 C21 C24 120.1(6)
C21 C22 C23 119.6(6)
C18 C23 C22 119.7(6)
C21 C24 N15 124.0(5)
C21 C24 N16 123.7(5)
N15 C24 N16 112.1(5)
C24 N15 C25 107.9(5)
C24 N15 N16 33.6(3)
C25 N15 N16 74.8(4)
N15 C25 C26 101.0(5)
N15 C25 C27 122.4(5)
C26 C25 C27 110.8(5)
C25 C26 N16 100.5(5)
C25 C26 C30 109.6(5)
N16 C26 C30 120.7(5)
C24 N16 N15 34.3(3)
C24 N16 C26 108.2(5)
N15 N16 C26 74.5(3)
C25 C27 C28 106.4(5)
C27 C28 C29 115.4(6)
C28 C29 C30 113.2(7)
C26 C30 C29 106.5(6)
N17 C31 C33 75.3(4)
N17 C31 N18 113.9(5)
N17 C31 C38 124.3(5)
C33 C31 N18 39.5(3)
C33 C31 C38 157.2(5)
N18 C31 C38 121.7(6)
C31 N17 C32 108.2(5)
C31 N17 N18 33.5(3)
C32 N17 N18 75.1(3)
N17 C32 C33 98.2(5)
N17 C32 C34 120.3(6)
C33 C32 C34 111.3(6)
C31 C33 C32 71.5(4)
C31 C33 N18 35.5(3)
C31 C33 C37 151.1(6)
C32 C33 N18 102.3(5)
C32 C33 C37 110.6(6)
N18 C33 C37 122.0(6)
C31 N18 N17 32.6(3)
C31 N18 C33 105.0(5)
N17 N18 C33 73.2(4)
C32 C34 C35 105.4(6)
C34 C35 C36 114.5(7)
C35 C36 C37 112.9(7)
C33 C37 C36 106.8(6)
C31 C38 C39 120.6(6)
C31 C38 C43 118.9(5)
C39 C38 C43 120.4(5)
C38 C39 C40 118.8(6)
C39 C40 C41 120.8(5)
C40 C41 C42 120.6(5)
C40 C41 C44 119.9(5)
C42 C41 C44 119.5(5)
C41 C42 C43 118.8(6)
C38 C43 C42 120.6(6)
C41 C44 N19 123.8(6)
C41 C44 N20 124.8(5)
N19 C44 N20 111.4(5)
C44 N19 C45 108.7(5)
C44 N19 N20 34.4(3)
C45 N19 N20 74.9(3)
N19 C45 C46 99.9(4)
N19 C45 C47 122.5(5)
C46 C45 C47 111.2(5)
C45 C46 N20 101.0(5)
C45 C46 C50 110.8(5)
N20 C46 C50 122.3(5)
C44 N20 N19 34.3(3)
C44 N20 C46 108.2(5)
N19 N20 C46 74.6(3)
C45 C47 C48 105.7(5)
C47 C48 C49 113.1(5)
C48 C49 C50 114.9(6)
C46 C50 C49 106.6(5)

loop_
_geom_bond_atom_site_label_1
_geom_bond_atom_site_label_2
_geom_bond_distance
FE1 N1 1.659(6)
FE1 C1 1.926(8)
FE1 C2 1.954(8)
FE1 C3 1.936(6)
FE1 C4 1.934(8)
FE1 C5 1.932(8)
N1 O1 1.132(6)
C1 N2 1.152(9)
C2 N3 1.163(9)
C3 N4 1.155(6)
C4 N5 1.147(8)
C5 N6 1.141(9)
FE2 N7 1.649(5)
FE2 C6 1.937(8)
FE2 C7 1.944(7)
FE2 C8 1.929(7)
FE2 C9 1.954(8)
FE2 C10 1.946(8)
N7 O2 1.139(6)
C6 N8 1.151(9)
C7 N9 1.127(7)
C8 N10 1.146(7)
C9 N11 1.143(8)
C10 N12 1.157(9)
C11 N13 1.302(7)
C11 N14 1.318(7)
C11 C18 1.475(8)
N13 C12 1.497(8)
N13 N14 2.180(7)
C12 C13 1.488(9)
C12 C14 1.504(8)
C13 N14 1.452(7)
C13 C17 1.492(8)
C14 C15 1.519(9)
C15 C16 1.53(1)
C16 C17 1.529(9)
C18 C19 1.375(9)
C18 C23 1.388(8)
C19 C20 1.398(8)
C20 C21 1.398(8)
C21 C22 1.370(8)
C21 C24 1.471(7)
C22 C23 1.388(8)
C24 N15 1.325(7)
C24 N16 1.299(7)
N15 C25 1.471(8)
N15 N16 2.177(7)
C25 C26 1.488(8)
C25 C27 1.514(8)
C26 N16 1.484(7)
C26 C30 1.515(9)
C27 C28 1.54(1)
C28 C29 1.53(1)
C29 C30 1.538(9)
C31 N17 1.289(8)
C31 C33 2.196(9)
C31 N18 1.321(7)
C31 C38 1.501(8)
N17 C32 1.467(7)
N17 N18 2.187(7)
C32 C33 1.506(8)
C32 C34 1.512(9)
C33 N18 1.447(8)
C33 C37 1.517(8)
C34 C35 1.563(9)
C35 C36 1.50(1)
C36 C37 1.56(1)
C38 C39 1.388(8)
C38 C43 1.402(8)
C39 C40 1.382(8)
C40 C41 1.385(8)
C41 C42 1.397(9)
C41 C44 1.443(7)
C42 C43 1.373(8)
C44 N19 1.327(7)
C44 N20 1.330(7)
N19 C45 1.500(7)
N19 N20 2.195(7)
C45 C46 1.507(8)
C45 C47 1.497(8)
C46 N20 1.492(7)
C46 C50 1.488(9)
C47 C48 1.507(8)
C48 C49 1.52(1)
C49 C50 1.523(9)
